data_4510968
loop_
_publ_author_name
'Thomas, Lynne H.'
'Blagden, Nicholas'
'Gutmann, Matthias J.'
'Kallay, Andras A.'
'Parkin, Andrew'
'Seaton, Colin C.'
'Wilson, Chick C.'

_publ_section_title
;
 Tuning Proton Behavior in a Ternary Molecular Complex
;
_journal_issue 6
_journal_name_full 'Crystal Growth &amp; Design'
_journal_page_first 2770
_journal_paper_doi 10.1021/cg100315u
_journal_volume 10
_journal_year 2010
_chemical_compound_source 'crystallisation from solvent'
_chemical_formula_moiety 'C9 H11 N O2, 0.5(C10 H8 N2), C7 H4 N2 O6'
_chemical_formula_sum 'C21 H19 N4 O8'
_chemical_formula_weight 455
_chemical_name_common '3,5-dinitrobenzoic acid - 4,4'-bipyridine - 4-(dimethylamino)benzoic acid'
_chemical_name_systematic '3,5-dinitrobenzoic acid - 4,4'-bipyridine - 4-(dimethylamino)benzoic acid'
_space_group_IT_number 2
_symmetry_cell_setting triclinic
_symmetry_Int_Tables_number 2
_symmetry_space_group_name_Hall '-P 1'
_symmetry_space_group_name_H-M 'P -1'
_atom_sites_solution_hydrogens geom
_atom_sites_solution_primary direct
_atom_sites_solution_secondary difmap
_audit_creation_date 2010-01-06T13:45:48-00:00
_audit_creation_method 'WinGX routine CIF_UPDATE'
_cell_angle_alpha 79.479(2)
_cell_angle_beta 82.732(3)
_cell_angle_gamma 87.277(2)
_cell_formula_units_Z 2
_cell_length_a 7.6431(3)
_cell_length_b 8.6569(3)
_cell_length_c 15.4854(6)
_cell_measurement_reflns_used 17261
_cell_measurement_temperature 100(2)
_cell_measurement_theta_max 27.485
_cell_measurement_theta_min 1.000
_cell_volume 998.97(7)
_computing_cell_refinement 'HKL Scalepack (Otwinowski & Minor 1997)'
_computing_molecular_graphics 'Ortep-3 for Windows (Farrugia, 1997)'
_computing_publication_material 'WinGX publication routines (Farrugia, 1999)'
_computing_structure_refinement 'SHELXL-97 (Sheldrick, 2008)'
_computing_structure_solution 'SHELXS-86 (Sheldrick, 1986)'
_diffrn_ambient_pressure 101.325
_diffrn_ambient_temperature 100
_diffrn_measured_fraction_theta_full 0.986
_diffrn_measured_fraction_theta_max 0.986
_diffrn_measurement_method 'CCD; rotation images; thick slices'
_diffrn_radiation_monochromator graphite
_diffrn_radiation_probe x-ray
_diffrn_radiation_type MoK\a
_diffrn_radiation_wavelength 0.71073
_diffrn_reflns_av_R_equivalents 0.0317
_diffrn_reflns_av_unetI/netI 0.0302
_diffrn_reflns_limit_h_max 7
_diffrn_reflns_limit_h_min -9
_diffrn_reflns_limit_k_max 11
_diffrn_reflns_limit_k_min -11
_diffrn_reflns_limit_l_max 19
_diffrn_reflns_limit_l_min -20
_diffrn_reflns_number 14014
_diffrn_reflns_theta_full 27.49
_diffrn_reflns_theta_max 27.49
_diffrn_reflns_theta_min 2.39
_diffrn_source 'sealed X-ray tube'
_diffrn_source_type 'Nonius Kappa CCD'
_exptl_absorpt_coefficient_mu 0.118
_exptl_absorpt_correction_type none
_exptl_crystal_colour violet
_exptl_crystal_density_diffrn 1.514
_exptl_crystal_density_method 'not measured'
_exptl_crystal_description prism
_exptl_crystal_F_000 474
_exptl_crystal_recrystallization_method 'co-crystals grown from methanol using the ReactArray Microvate.'
_exptl_crystal_size_max 0.3
_exptl_crystal_size_mid 0.2
_exptl_crystal_size_min 0.2
_refine_diff_density_max 0.332
_refine_diff_density_min -0.242
_refine_diff_density_rms 0.044
_refine_ls_extinction_method none
_refine_ls_goodness_of_fit_ref 1.045
_refine_ls_hydrogen_treatment refall
_refine_ls_matrix_type full
_refine_ls_number_parameters 374
_refine_ls_number_reflns 4524
_refine_ls_number_restraints 0
_refine_ls_restrained_S_all 1.045
_refine_ls_R_factor_all 0.0485
_refine_ls_R_factor_gt 0.0387
_refine_ls_shift/su_max 0
_refine_ls_shift/su_mean 0
_refine_ls_structure_factor_coef Fsqd
_refine_ls_weighting_details 'calc w=1/[\s^2^(Fo^2^)+(0.0582P)^2^+0.2825P] where P=(Fo^2^+2Fc^2^)/3'
_refine_ls_weighting_scheme calc
_refine_ls_wR_factor_ref 0.1096
_reflns_number_gt 3794
_reflns_number_total 4524
_reflns_threshold_expression >2\s(I)
_cod_data_source_file xrayVT.cif
_cod_data_source_block 100K
_cod_database_code 4510968

loop_
_symmetry_equiv_pos_as_xyz
'x, y, z'
'-x, -y, -z'

loop_
_atom_site_label
_atom_site_fract_x
_atom_site_fract_y
_atom_site_fract_z
_atom_site_U_iso_or_equiv
_atom_site_adp_type
_atom_site_calc_flag
_atom_site_occupancy
_atom_site_type_symbol
H11 0.012(2) 0.7853(19) 0.7987(11) 0.033(4) Uiso d 1 H
H3 0.3974(19) 0.1716(17) 0.2085(9) 0.020(3) Uiso d 1 H
H12 0.353(2) 1.1199(19) 0.6577(10) 0.028(4) Uiso d 1 H
H1 0.5836(18) 0.6094(17) 0.1135(9) 0.019(3) Uiso d 1 H
H2 0.765(2) 0.2502(17) -0.0106(10) 0.024(4) Uiso d 1 H
H17 0.296(3) 1.244(2) 0.7784(12) 0.046(5) Uiso d 1 H
H13 0.476(2) 0.9369(18) 0.5705(10) 0.028(4) Uiso d 1 H
H15 -0.015(3) 1.091(2) 0.9162(13) 0.056(6) Uiso d 1 H
H10 0.129(2) 0.607(2) 0.7094(11) 0.038(5) Uiso d 1 H
H7 0.208(2) 1.097(2) 0.3857(11) 0.038(4) Uiso d 1 H
H6 -0.100(2) 0.746(2) 0.5278(12) 0.045(5) Uiso d 1 H
H8 0.326(2) 0.922(2) 0.2966(12) 0.038(4) Uiso d 1 H
H18 0.101(3) 1.293(2) 0.8223(13) 0.055(6) Uiso d 1 H
H19 0.136(2) 1.289(2) 0.7181(13) 0.047(5) Uiso d 1 H
H14 -0.021(3) 0.923(3) 0.8960(14) 0.063(6) Uiso d 1 H
H16 -0.140(3) 1.058(3) 0.8483(14) 0.068(7) Uiso d 1 H
H5 0.025(2) 0.585(2) 0.4310(11) 0.041(5) Uiso d 1 H
H4 0.287(3) 0.653(3) 0.2912(16) 0.078(7) Uiso d 1 H
H9 0.572(4) 0.614(3) 0.4688(18) 0.107(10) Uiso d 1 H
O4 0.26589(13) 0.36903(11) 0.30129(6) 0.0273(2) Uani d 1 O
O8 0.47883(12) -0.06566(10) 0.14595(6) 0.0242(2) Uani d 1 O
O5 0.80910(14) 0.68349(11) -0.01306(7) 0.0334(2) Uani d 1 O
O3 0.36411(14) 0.60897(11) 0.24038(7) 0.0313(2) Uani d 1 O
O7 0.67701(12) -0.02454(10) 0.03132(6) 0.0250(2) Uani d 1 O
O6 0.89078(13) 0.49162(11) -0.08241(6) 0.0277(2) Uani d 1 O
C4 0.69318(16) 0.28326(14) 0.03701(8) 0.0188(2) Uani d 1 C
C5 0.58198(15) 0.18670(13) 0.09920(8) 0.0181(2) Uani d 1 C
N4 0.57971(13) 0.02002(12) 0.09168(7) 0.0193(2) Uani d 1 N
C3 0.69241(15) 0.43947(14) 0.04532(8) 0.0184(2) Uani d 1 C
C2 0.58737(16) 0.50043(14) 0.11142(8) 0.0190(2) Uani d 1 C
C6 0.47380(16) 0.24049(14) 0.16657(8) 0.0187(2) Uani d 1 C
N3 0.80638(14) 0.54619(12) -0.02149(7) 0.0212(2) Uani d 1 N
C1 0.47674(15) 0.39897(14) 0.17253(8) 0.0184(2) Uani d 1 C
C7 0.35706(16) 0.45773(14) 0.24548(8) 0.0201(3) Uani d 1 C
O1 0.33840(14) 0.50612(11) 0.58609(7) 0.0327(2) Uani d 1 O
N1 0.11191(15) 1.07326(13) 0.79552(7) 0.0268(3) Uani d 1 N
C18 0.37784(18) 0.90820(16) 0.61778(8) 0.0248(3) Uani d 1 C
O2 0.51544(14) 0.69705(12) 0.51094(6) 0.0323(2) Uani d 1 O
C16 0.17350(16) 0.96984(15) 0.74091(8) 0.0214(3) Uani d 1 C
C14 0.17857(17) 0.71226(15) 0.69857(8) 0.0231(3) Uani d 1 C
C21 0.1670(2) 1.23601(16) 0.77611(10) 0.0290(3) Uani d 1 C
C15 0.10863(16) 0.81580(15) 0.75266(8) 0.0223(3) Uani d 1 C
C13 0.31577(17) 0.75549(15) 0.63059(8) 0.0226(3) Uani d 1 C
C17 0.30931(18) 1.01344(16) 0.67056(8) 0.0242(3) Uani d 1 C
C19 0.39148(17) 0.64436(16) 0.57405(8) 0.0249(3) Uani d 1 C
C20 -0.0293(2) 1.03406(19) 0.86712(10) 0.0319(3) Uani d 1 C
N2 0.18626(14) 0.74311(12) 0.35759(7) 0.0222(2) Uani d 1 N
C9 -0.01362(19) 0.79026(15) 0.48197(9) 0.0265(3) Uani d 1 C
C10 0.03861(15) 0.94584(14) 0.47007(7) 0.0172(2) Uani d 1 C
C12 0.23605(18) 0.89185(15) 0.34571(9) 0.0248(3) Uani d 1 C
C11 0.16590(17) 0.99623(15) 0.39927(8) 0.0230(3) Uani d 1 C
C8 0.0620(2) 0.69423(16) 0.42454(9) 0.0278(3) Uani d 1 C

loop_
_atom_site_aniso_label
_atom_site_aniso_U_11
_atom_site_aniso_U_22
_atom_site_aniso_U_33
_atom_site_aniso_U_12
_atom_site_aniso_U_13
_atom_site_aniso_U_23
O4 0.0308(5) 0.0209(4) 0.0272(5) -0.0045(4) 0.0094(4) -0.0044(4)
O8 0.0262(5) 0.0183(4) 0.0265(5) -0.0047(4) 0.0032(4) -0.0032(4)
O5 0.0395(6) 0.0150(4) 0.0404(6) -0.0020(4) 0.0120(4) -0.0023(4)
O3 0.0434(6) 0.0180(4) 0.0298(5) -0.0060(4) 0.0162(4) -0.0098(4)
O7 0.0278(5) 0.0222(4) 0.0248(5) 0.0018(4) 0.0040(4) -0.0091(4)
O6 0.0291(5) 0.0278(5) 0.0235(5) -0.0023(4) 0.0075(4) -0.0048(4)
C4 0.0185(6) 0.0197(6) 0.0180(6) 0.0014(5) -0.0013(4) -0.0037(5)
C5 0.0199(6) 0.0148(5) 0.0201(6) 0.0006(4) -0.0036(4) -0.0041(4)
N4 0.0206(5) 0.0168(5) 0.0207(5) -0.0004(4) -0.0009(4) -0.0046(4)
C3 0.0186(6) 0.0175(6) 0.0181(6) -0.0007(4) -0.0013(4) -0.0005(4)
C2 0.0199(6) 0.0164(6) 0.0207(6) 0.0000(5) -0.0028(5) -0.0037(5)
C6 0.0191(6) 0.0188(6) 0.0177(6) -0.0017(5) -0.0012(4) -0.0025(4)
N3 0.0211(5) 0.0180(5) 0.0222(5) 0.0010(4) 0.0009(4) -0.0009(4)
C1 0.0190(6) 0.0186(6) 0.0182(6) -0.0003(4) -0.0017(4) -0.0048(5)
C7 0.0228(6) 0.0177(6) 0.0200(6) -0.0018(5) -0.0006(5) -0.0048(4)
O1 0.0394(6) 0.0259(5) 0.0311(5) -0.0068(4) 0.0055(4) -0.0059(4)
N1 0.0303(6) 0.0236(6) 0.0252(6) -0.0079(5) 0.0056(5) -0.0047(4)
C18 0.0262(7) 0.0298(7) 0.0173(6) -0.0080(5) -0.0008(5) -0.0006(5)
O2 0.0363(6) 0.0353(6) 0.0234(5) -0.0093(4) 0.0080(4) -0.0058(4)
C16 0.0215(6) 0.0235(6) 0.0184(6) -0.0029(5) -0.0039(5) -0.0004(5)
C14 0.0222(6) 0.0232(6) 0.0227(6) -0.0053(5) -0.0030(5) 0.0004(5)
C21 0.0338(8) 0.0235(7) 0.0293(7) -0.0062(6) -0.0019(6) -0.0039(5)
C15 0.0192(6) 0.0243(6) 0.0214(6) -0.0049(5) 0.0002(5) 0.0002(5)
C13 0.0232(6) 0.0261(6) 0.0178(6) -0.0042(5) -0.0026(5) -0.0013(5)
C17 0.0272(6) 0.0247(6) 0.0197(6) -0.0095(5) -0.0009(5) -0.0001(5)
C19 0.0261(6) 0.0289(7) 0.0186(6) -0.0047(5) -0.0018(5) -0.0011(5)
C20 0.0286(7) 0.0342(8) 0.0307(8) -0.0061(6) 0.0062(6) -0.0053(6)
N2 0.0262(6) 0.0202(5) 0.0196(5) -0.0006(4) 0.0016(4) -0.0055(4)
C9 0.0339(7) 0.0214(6) 0.0226(6) -0.0083(5) 0.0095(5) -0.0062(5)
C10 0.0185(6) 0.0184(6) 0.0148(6) -0.0008(5) -0.0018(4) -0.0031(4)
C12 0.0266(6) 0.0226(6) 0.0234(6) -0.0037(5) 0.0075(5) -0.0059(5)
C11 0.0258(6) 0.0181(6) 0.0238(6) -0.0047(5) 0.0051(5) -0.0049(5)
C8 0.0384(8) 0.0197(6) 0.0242(6) -0.0066(6) 0.0071(5) -0.0069(5)

loop_
_atom_type_symbol
_atom_type_description
_atom_type_scat_dispersion_real
_atom_type_scat_dispersion_imag
_atom_type_scat_source
C C 0.0033 0.0016 'International Tables Vol C Tables 4.2.6.8 and 6.1.1.4'
H H 0 0 'International Tables Vol C Tables 4.2.6.8 and 6.1.1.4'
N N 0.0061 0.0033 'International Tables Vol C Tables 4.2.6.8 and 6.1.1.4'
O O 0.0106 0.006 'International Tables Vol C Tables 4.2.6.8 and 6.1.1.4'

loop_
_geom_angle_atom_site_label_1
_geom_angle_atom_site_label_2
_geom_angle_atom_site_label_3
_geom_angle
_geom_angle_site_symmetry_3
C3 C4 C5 116.48(11) .
C6 C5 C4 122.99(11) .
C6 C5 N4 119.40(10) .
C4 C5 N4 117.60(10) .
O7 N4 O8 124.16(10) .
O7 N4 C5 118.04(10) .
O8 N4 C5 117.80(10) .
C4 C3 C2 123.26(11) .
C4 C3 N3 117.69(10) .
C2 C3 N3 119.03(11) .
C3 C2 C1 118.34(11) .
C5 C6 C1 118.73(11) .
O5 N3 O6 124.21(11) .
O5 N3 C3 117.78(10) .
O6 N3 C3 118.00(10) .
C6 C1 C2 120.19(11) .
C6 C1 C7 118.62(11) .
C2 C1 C7 121.18(11) .
O4 C7 O3 125.85(11) .
O4 C7 C1 121.63(11) .
O3 C7 C1 112.53(10) .
C16 N1 C20 121.96(11) .
C16 N1 C21 120.98(11) .
C20 N1 C21 116.44(12) .
C17 C18 C13 121.65(12) .
N1 C16 C17 120.36(12) .
N1 C16 C15 122.35(11) .
C17 C16 C15 117.29(12) .
C15 C14 C13 121.29(12) .
C14 C15 C16 120.88(12) .
C18 C13 C14 117.98(12) .
C18 C13 C19 120.89(11) .
C14 C13 C19 121.14(12) .
C18 C17 C16 120.89(12) .
O1 C19 O2 122.19(12) .
O1 C19 C13 121.25(11) .
O2 C19 C13 116.56(12) .
C12 N2 C8 117.86(11) .
C8 C9 C10 119.60(12) .
C11 C10 C9 117.15(11) .
C11 C10 C10 121.08(13) 2_576
C9 C10 C10 121.77(13) 2_576
N2 C12 C11 123.16(12) .
C12 C11 C10 119.45(11) .
N2 C8 C9 122.76(12) .

loop_
_geom_bond_atom_site_label_1
_geom_bond_atom_site_label_2
_geom_bond_site_symmetry_2
_geom_bond_distance
O4 C7 . 1.2159(15)
O8 N4 . 1.2303(13)
O5 N3 . 1.2206(14)
O3 C7 . 1.3005(15)
O7 N4 . 1.2265(13)
O6 N3 . 1.2285(14)
C4 C3 . 1.3813(17)
C4 C5 . 1.3838(17)
C5 C6 . 1.3826(17)
C5 N4 . 1.4697(15)
C3 C2 . 1.3856(17)
C3 N3 . 1.4771(15)
C2 C1 . 1.3952(16)
C6 C1 . 1.3932(16)
C1 C7 . 1.5085(16)
O1 C19 . 1.2559(16)
N1 C16 . 1.3690(17)
N1 C20 . 1.4504(17)
N1 C21 . 1.4568(17)
C18 C17 . 1.3749(19)
C18 C13 . 1.3972(18)
O2 C19 . 1.3057(16)
C16 C17 . 1.4169(17)
C16 C15 . 1.4173(18)
C14 C15 . 1.3806(19)
C14 C13 . 1.4007(17)
C13 C19 . 1.4675(19)
N2 C12 . 1.3338(17)
N2 C8 . 1.3361(17)
C9 C8 . 1.3820(18)
C9 C10 . 1.3961(17)
C10 C11 . 1.3909(17)
C10 C10 2_576 1.488(2)
C12 C11 . 1.3809(18)
